data_7100055
loop_
_publ_author_name
'Marina Petrukhina'
'Vladimir V. Chernyshev'
'Evgeny V. Dikarev'
'Bo Li.'
'Roman V. Shpanchenko'

_publ_section_title
;
Coordination Polymers Formed in Solution and in
Solvent-Free Environment. Structural Transformation due to Interstitial
Solvent Removal Revealed by X-ray Powder Diffraction
;
_journal_name_full 'Chemical Communications'
_journal_paper_doi 10.1039/b503748d
_journal_year 2005
_chemical_formula_moiety
;
[Rh2 (O2 C C F3)4 (C6 H4 (CN)2)]
;
_chemical_formula_sum 'C16 H4 F12 N2 O8 Rh2'
_chemical_formula_weight 786.03
_chemical_temperature_decomposition 603
_space_group_IT_number 15
_symmetry_cell_setting monoclinic
_symmetry_space_group_name_Hall '-C 2yc'
_symmetry_space_group_name_H-M 'C 1 2/c 1'
_cell_angle_alpha 90.00
_cell_angle_beta 114.91(2)
_cell_angle_gamma 90.00
_cell_formula_units_Z 4
_cell_length_a 19.411(20)
_cell_length_b 16.879(19)
_cell_length_c 8.348(4)
_cell_measurement_temperature 293(2)
_cell_volume 2481(4)
_diffrn_ambient_temperature 293
_exptl_crystal_density_diffrn 2.105
_pd_proc_ls_prof_R_factor 0.0324
_pd_proc_ls_prof_wR_factor 0.0426
_cod_depositor_comments
;
The following automatic conversions were performed:

'_chemical_melting_point' tag was changed to
'_chemical_temperature_decomposition' since the value had been '603
(decomposition)'. The value '603 (decomposition)' was changed to
'603'.

Automatic conversion script
Id: cif_fix_values 1646 2011-03-28 12:23:43Z adriana 
;
_cod_original_sg_symbol_H-M 'C 2/c'
_cod_database_code 7100055

loop_
_symmetry_equiv_pos_as_xyz
'x, y, z'
'x, -y, z+1/2'
'x+1/2, y+1/2, z'
'x+1/2, -y+1/2, z+1/2'
'-x, -y, -z'
'-x, y, -z-1/2'
'-x+1/2, -y+1/2, -z'
'-x+1/2, y+1/2, -z-1/2'

loop_
_atom_site_label
_atom_site_type_symbol
_atom_site_fract_x
_atom_site_fract_y
_atom_site_fract_z
_atom_site_U_iso_or_equiv
_atom_site_thermal_displace_type
_atom_site_occupancy
_atom_site_calc_flag
_atom_site_refinement_flags
_atom_site_disorder_group
Rh Rh 0.2861(3) 0.2942(3) 0.4526(7) 0.025(4) Uiso 1 d . .
O1 O 0.1862(17) 0.3174(20) 0.242(4) 0.051 Uiso 1 d . .
O2 O 0.3805(16) 0.265(2) 0.672(5) 0.051 Uiso 1 d . .
O3 O 0.3032(17) 0.202(3) 0.317(3) 0.051 Uiso 1 d . .
O4 O 0.2637(19) 0.3816(17) 0.595(5) 0.051 Uiso 1 d . .
C1 C 0.127(2) 0.283(4) 0.225(6) 0.051 Uiso 1 d . .
C2 C 0.276(3) 0.133(3) 0.324(6) 0.051 Uiso 1 d . .
C3 C 0.056(3) 0.307(4) 0.059(6) 0.051 Uiso 1 d . .
C4 C 0.296(3) 0.069(3) 0.224(6) 0.051 Uiso 1 d . .
F1 F -0.0036(18) 0.271(2) 0.053(4) 0.193(18) Uiso 1 d . .
F2 F 0.0655(17) 0.289(2) -0.085(5) 0.193(18) Uiso 1 d . .
F3 F 0.0446(20) 0.3839(19) 0.056(5) 0.193(18) Uiso 1 d . .
F4 F 0.3346(19) 0.0991(20) 0.139(5) 0.193(18) Uiso 1 d . .
F5 F 0.235(2) 0.0352(20) 0.105(6) 0.193(18) Uiso 1 d . .
F6 F 0.3390(19) 0.014(3) 0.330(5) 0.193(18) Uiso 1 d . .
N1 N 0.346(2) 0.377(2) 0.351(5) 0.051 Uiso 1 d . .
C5 C 0.388(2) 0.411(3) 0.314(7) 0.051 Uiso 1 d . .
C6 C 0.5000 0.413(5) 0.2500 0.051 Uiso 1 d S .
C7 C 0.446(3) 0.454(3) 0.283(7) 0.051 Uiso 1 d . .
C8 C 0.446(3) 0.536(3) 0.284(8) 0.051 Uiso 1 d . .
C9 C 0.5000 0.577(5) 0.2500 0.051 Uiso 1 d S .
H6 H 0.5000 0.3580 0.2500 0.051 Uiso 1 d S .
H8 H 0.4100 0.5630 0.3070 0.051 Uiso 1 d . .
H9 H 0.5000 0.6320 0.2500 0.051 Uiso 1 d S .

loop_
_geom_bond_atom_site_label_1
_geom_bond_atom_site_label_2
_geom_bond_distance
_geom_bond_site_symmetry_2
_geom_bond_publ_flag
Rh O2 2.03(4) . y
Rh O3 2.03(4) . y
Rh O1 2.03(4) . y
Rh O4 2.05(4) . y
Rh N1 2.20(5) . y
Rh Rh 2.398(9) 7_556 y
O1 C1 1.24(6) . ?
O2 C1 1.23(6) 7_556 ?
O3 C2 1.29(7) . ?
O4 C2 1.25(6) 7_556 ?
C1 O2 1.23(6) 7_556 ?
C1 C3 1.54(6) . ?
C2 O4 1.25(6) 7_556 ?
C2 C4 1.51(8) . ?
C3 F1 1.29(7) . ?
C3 F3 1.32(7) . ?
C3 F2 1.33(7) . ?
C4 F6 1.31(6) . ?
C4 F5 1.31(6) . ?
C4 F4 1.33(8) . ?
N1 C5 1.14(7) . y
C5 C7 1.45(8) . ?
C6 C7 1.38(8) . ?
C6 C7 1.38(8) 6_656 ?
C6 H6 0.93 . ?
C7 C8 1.38(8) . ?
C8 C9 1.38(8) . ?
C8 H8 0.92 . ?
C9 C8 1.38(8) 6_656 ?
C9 H9 0.93 . ?
